data_1543001
loop_
_publ_author_name
'Iwasaki, Masayuki'
'Topolov\<can, Nikola'
'Hu, Hao'
'Nishimura, Yugo'
'Gagnot, Glwadys'
'Na Nakorn, Rungsaeng'
'Yuvacharaskul, Ramida'
'Nakajima, Kiyohiko'
'Nishihara, Yasushi'

_publ_section_title
;
 Palladium-Catalyzed Regio- and Stereoselective Carbothiolation of
 Terminal Alkynes with Azolyl Sulfides.
;
_journal_issue 7
_journal_name_full 'Organic letters'
_journal_page_first 1642
_journal_page_last 1645
_journal_paper_doi 10.1021/acs.orglett.6b00503
_journal_volume 18
_journal_year 2016
_chemical_formula_moiety 'C16 H13 N O S2'
_chemical_formula_sum 'C16 H13 N O S2'
_chemical_formula_weight 299.39
_space_group_IT_number 14
_symmetry_cell_setting monoclinic
_symmetry_Int_Tables_number 14
_symmetry_space_group_name_Hall '-P 2ybc'
_symmetry_space_group_name_H-M 'P 1 21/c 1'
_atom_sites_solution_hydrogens geom
_atom_sites_solution_primary direct
_atom_sites_solution_secondary difmap
_audit_creation_method SHELXL-97
_cell_angle_alpha 90.00
_cell_angle_beta 98.28(2)
_cell_angle_gamma 90.00
_cell_formula_units_Z 4
_cell_length_a 11.330(5)
_cell_length_b 7.224(3)
_cell_length_c 17.293(10)
_cell_measurement_reflns_used 10855
_cell_measurement_temperature 298
_cell_measurement_theta_max 27.48
_cell_measurement_theta_min 3.06
_cell_volume 1400.6(12)
_computing_cell_refinement 'RAPID AUTO'
_computing_data_collection 'RAPID AUTO'
_computing_data_reduction 'RAPID AUTO'
_computing_molecular_graphics 'CrystalStructure 4.0 (Rigaku, 2010)'
_computing_publication_material 'CrystalStructure 4.0'
_computing_structure_refinement 'SHELXL-97 (Sheldrick, 2008)'
_computing_structure_solution 'SHELXS-97 (Sheldrick, 2008)'
_diffrn_ambient_temperature 298
_diffrn_detector_area_resol_mean 10.000
_diffrn_measured_fraction_theta_full 0.986
_diffrn_measured_fraction_theta_max 0.986
_diffrn_measurement_device_type 'Rigaku R-AXIS RAPID'
_diffrn_measurement_method \w
_diffrn_radiation_monochromator graphite
_diffrn_radiation_source 'sealed tube'
_diffrn_radiation_type MoK\a
_diffrn_radiation_wavelength 0.71075
_diffrn_reflns_av_R_equivalents 0.0336
_diffrn_reflns_av_sigmaI/netI 0.0324
_diffrn_reflns_limit_h_max 14
_diffrn_reflns_limit_h_min -14
_diffrn_reflns_limit_k_max 9
_diffrn_reflns_limit_k_min -9
_diffrn_reflns_limit_l_max 22
_diffrn_reflns_limit_l_min -22
_diffrn_reflns_number 12468
_diffrn_reflns_theta_full 27.48
_diffrn_reflns_theta_max 27.48
_diffrn_reflns_theta_min 3.06
_exptl_absorpt_coefficient_mu 0.374
_exptl_absorpt_correction_T_max 0.9461
_exptl_absorpt_correction_T_min 0.8352
_exptl_absorpt_correction_type numerical
_exptl_absorpt_process_details 'NUMABS (Rigaku, 1999)'
_exptl_crystal_colour yellow
_exptl_crystal_density_diffrn 1.420
_exptl_crystal_density_method 'not measured'
_exptl_crystal_description prism
_exptl_crystal_F_000 624
_exptl_crystal_size_max 0.50
_exptl_crystal_size_mid 0.40
_exptl_crystal_size_min 0.15
_refine_diff_density_max 0.349
_refine_diff_density_min -0.256
_refine_diff_density_rms 0.067
_refine_ls_extinction_method none
_refine_ls_goodness_of_fit_ref 1.050
_refine_ls_hydrogen_treatment refall
_refine_ls_matrix_type full
_refine_ls_number_parameters 233
_refine_ls_number_reflns 3170
_refine_ls_number_restraints 0
_refine_ls_restrained_S_all 1.050
_refine_ls_R_factor_all 0.0433
_refine_ls_R_factor_gt 0.0340
_refine_ls_shift/su_max 0.001
_refine_ls_shift/su_mean 0.000
_refine_ls_structure_factor_coef Fsqd
_refine_ls_weighting_details 'calc w=1/[\s^2^(Fo^2^)+(0.0534P)^2^+0.3344P] where P=(Fo^2^+2Fc^2^)/3'
_refine_ls_weighting_scheme calc
_refine_ls_wR_factor_gt 0.0882
_refine_ls_wR_factor_ref 0.0946
_reflns_number_gt 2721
_reflns_number_total 3170
_reflns_threshold_expression >2sigma(I)
_cod_data_source_file ol6b00503_si_003.cif
_cod_data_source_block yn51
_cod_original_cell_volume 1400.8(11)
_cod_database_code 1543001

loop_
_symmetry_equiv_pos_as_xyz
'x, y, z'
'-x, y+1/2, -z+1/2'
'-x, -y, -z'
'x, -y-1/2, z-1/2'

loop_
_atom_site_label
_atom_site_type_symbol
_atom_site_fract_x
_atom_site_fract_y
_atom_site_fract_z
_atom_site_U_iso_or_equiv
_atom_site_adp_type
_atom_site_occupancy
_atom_site_symmetry_multiplicity
_atom_site_calc_flag
S1 S 0.79281(3) 0.82089(5) 0.00990(2) 0.03634(12) Uani 1 1 d
S2 S 0.60678(4) 0.20577(5) -0.01702(2) 0.04181(13) Uani 1 1 d
O1 O 0.85630(11) 0.97599(15) 0.05559(7) 0.0469(3) Uani 1 1 d
N1 N 0.63743(12) 0.53815(18) -0.06712(8) 0.0390(3) Uani 1 1 d
C1 C 0.84759(13) 0.6065(2) 0.05705(8) 0.0331(3) Uani 1 1 d
C2 C 0.78650(14) 0.4475(2) 0.04289(9) 0.0370(3) Uani 1 1 d
C3 C 0.68097(13) 0.4195(2) -0.01432(9) 0.0356(3) Uani 1 1 d
C4 C 0.53903(13) 0.4658(2) -0.11374(9) 0.0371(3) Uani 1 1 d
C5 C 0.50805(13) 0.2848(2) -0.09540(9) 0.0366(3) Uani 1 1 d
C6 C 0.41128(16) 0.1940(3) -0.13833(10) 0.0458(4) Uani 1 1 d
C7 C 0.34705(17) 0.2872(3) -0.19968(11) 0.0528(4) Uani 1 1 d
C8 C 0.37721(17) 0.4663(3) -0.21833(12) 0.0553(5) Uani 1 1 d
C9 C 0.47178(17) 0.5576(3) -0.17629(11) 0.0494(4) Uani 1 1 d
C10 C 0.95399(13) 0.61783(19) 0.11725(8) 0.0334(3) Uani 1 1 d
C11 C 1.05738(14) 0.7074(2) 0.10287(9) 0.0363(3) Uani 1 1 d
C12 C 1.15745(15) 0.7068(2) 0.15917(10) 0.0421(4) Uani 1 1 d
C13 C 1.15511(16) 0.6215(2) 0.23058(10) 0.0471(4) Uani 1 1 d
C14 C 1.05241(17) 0.5357(2) 0.24573(10) 0.0489(4) Uani 1 1 d
C15 C 0.95269(15) 0.5336(2) 0.18950(9) 0.0423(4) Uani 1 1 d
C16 C 0.86062(19) 0.7995(3) -0.07823(10) 0.0469(4) Uani 1 1 d
H1 H 0.8132(16) 0.338(3) 0.0695(10) 0.038(4) Uiso 1 1 d
H2 H 0.3918(18) 0.066(3) -0.1262(11) 0.061(6) Uiso 1 1 d
H3 H 0.279(2) 0.224(3) -0.2338(13) 0.069(6) Uiso 1 1 d
H4 H 0.333(2) 0.521(3) -0.2600(14) 0.075(7) Uiso 1 1 d
H5 H 0.4926(19) 0.675(3) -0.1907(12) 0.059(6) Uiso 1 1 d
H6 H 1.0584(18) 0.765(3) 0.0535(12) 0.050(5) Uiso 1 1 d
H7 H 1.2303(18) 0.765(3) 0.1479(11) 0.048(5) Uiso 1 1 d
H8 H 1.2244(19) 0.618(3) 0.2686(12) 0.058(6) Uiso 1 1 d
H9 H 1.0499(19) 0.482(3) 0.2941(12) 0.063(6) Uiso 1 1 d
H10 H 0.8810(17) 0.472(3) 0.1990(10) 0.047(5) Uiso 1 1 d
H11 H 0.845(2) 0.684(3) -0.0987(13) 0.067(7) Uiso 1 1 d
H12 H 0.825(2) 0.884(4) -0.1104(14) 0.075(7) Uiso 1 1 d
H13 H 0.948(2) 0.825(3) -0.0630(14) 0.077(7) Uiso 1 1 d

loop_
_atom_site_aniso_label
_atom_site_aniso_U_11
_atom_site_aniso_U_22
_atom_site_aniso_U_33
_atom_site_aniso_U_23
_atom_site_aniso_U_13
_atom_site_aniso_U_12
S1 0.0411(2) 0.02489(19) 0.0408(2) 0.00035(13) -0.00166(15) 0.00345(15)
S2 0.0446(2) 0.0307(2) 0.0477(2) 0.00705(14) -0.00129(16) -0.00535(16)
O1 0.0568(7) 0.0273(5) 0.0524(7) -0.0065(5) -0.0062(5) 0.0023(5)
N1 0.0394(7) 0.0313(6) 0.0455(7) 0.0032(5) 0.0040(5) -0.0020(5)
C1 0.0369(7) 0.0281(7) 0.0340(7) 0.0026(5) 0.0047(5) 0.0032(6)
C2 0.0398(8) 0.0300(7) 0.0402(8) 0.0026(6) 0.0024(6) 0.0020(6)
C3 0.0371(7) 0.0278(7) 0.0422(8) 0.0007(5) 0.0067(6) -0.0017(6)
C4 0.0353(7) 0.0350(7) 0.0415(8) 0.0020(6) 0.0073(6) 0.0009(6)
C5 0.0349(7) 0.0348(8) 0.0402(8) 0.0013(6) 0.0063(6) 0.0007(6)
C6 0.0426(8) 0.0427(9) 0.0514(9) -0.0008(7) 0.0044(7) -0.0060(7)
C7 0.0418(9) 0.0589(11) 0.0549(10) -0.0030(8) -0.0023(8) -0.0032(8)
C8 0.0482(10) 0.0615(12) 0.0525(10) 0.0090(8) -0.0059(8) 0.0073(9)
C9 0.0504(9) 0.0430(9) 0.0535(10) 0.0129(7) 0.0031(8) 0.0014(8)
C10 0.0366(7) 0.0259(6) 0.0369(7) -0.0002(5) 0.0025(5) 0.0037(6)
C11 0.0415(8) 0.0301(7) 0.0373(7) -0.0020(6) 0.0054(6) 0.0002(6)
C12 0.0388(8) 0.0342(8) 0.0521(9) -0.0077(6) 0.0027(7) -0.0010(7)
C13 0.0476(9) 0.0375(8) 0.0511(9) -0.0038(7) -0.0108(7) 0.0076(8)
C14 0.0603(10) 0.0416(9) 0.0418(9) 0.0101(7) -0.0034(7) 0.0046(8)
C15 0.0456(9) 0.0362(8) 0.0444(8) 0.0090(6) 0.0038(7) 0.0000(7)
C16 0.0624(11) 0.0388(9) 0.0384(8) 0.0059(7) 0.0035(7) -0.0036(8)

loop_
_atom_type_symbol
_atom_type_description
_atom_type_scat_dispersion_real
_atom_type_scat_dispersion_imag
_atom_type_scat_source
C C 0.0033 0.0016 'International Tables Vol C Tables 4.2.6.8 and 6.1.1.4'
H H 0.0000 0.0000 'International Tables Vol C Tables 4.2.6.8 and 6.1.1.4'
N N 0.0061 0.0033 'International Tables Vol C Tables 4.2.6.8 and 6.1.1.4'
O O 0.0106 0.0060 'International Tables Vol C Tables 4.2.6.8 and 6.1.1.4'
S S 0.1246 0.1234 'International Tables Vol C Tables 4.2.6.8 and 6.1.1.4'

loop_
_geom_angle_atom_site_label_1
_geom_angle_atom_site_label_2
_geom_angle_atom_site_label_3
_geom_angle
O1 S1 C16 106.20(9)
O1 S1 C1 107.13(7)
C16 S1 C1 98.39(8)
C5 S2 C3 89.06(7)
C3 N1 C4 110.75(13)
C2 C1 C10 121.46(13)
C2 C1 S1 120.83(12)
C10 C1 S1 117.40(10)
C1 C2 C3 126.49(14)
C1 C2 H1 120.4(11)
C3 C2 H1 113.0(11)
N1 C3 C2 125.44(14)
N1 C3 S2 115.50(11)
C2 C3 S2 119.01(11)
N1 C4 C9 125.25(15)
N1 C4 C5 115.34(13)
C9 C4 C5 119.41(15)
C6 C5 C4 121.39(15)
C6 C5 S2 129.26(13)
C4 C5 S2 109.34(11)
C7 C6 C5 117.96(17)
C7 C6 H2 121.1(12)
C5 C6 H2 120.9(12)
C6 C7 C8 121.03(18)
C6 C7 H3 120.2(13)
C8 C7 H3 118.7(13)
C9 C8 C7 121.60(18)
C9 C8 H4 120.9(15)
C7 C8 H4 117.4(15)
C8 C9 C4 118.61(17)
C8 C9 H5 120.6(14)
C4 C9 H5 120.8(14)
C15 C10 C11 118.80(14)
C15 C10 C1 119.69(14)
C11 C10 C1 121.49(13)
C12 C11 C10 119.89(15)
C12 C11 H6 121.2(12)
C10 C11 H6 118.9(12)
C13 C12 C11 120.67(16)
C13 C12 H7 119.8(11)
C11 C12 H7 119.5(11)
C14 C13 C12 119.73(16)
C14 C13 H8 119.5(13)
C12 C13 H8 120.7(13)
C13 C14 C15 119.95(16)
C13 C14 H9 119.9(13)
C15 C14 H9 120.2(13)
C14 C15 C10 120.94(16)
C14 C15 H10 120.8(11)
C10 C15 H10 118.3(11)
S1 C16 H11 108.9(14)
S1 C16 H12 105.0(16)
H11 C16 H12 110(2)
S1 C16 H13 106.6(14)
H11 C16 H13 113(2)
H12 C16 H13 112(2)

loop_
_geom_bond_atom_site_label_1
_geom_bond_atom_site_label_2
_geom_bond_distance
S1 O1 1.4945(12)
S1 C16 1.809(2)
S1 C1 1.8175(15)
S2 C5 1.7257(17)
S2 C3 1.7554(16)
N1 C3 1.2970(19)
N1 C4 1.381(2)
C1 C2 1.345(2)
C1 C10 1.477(2)
C2 C3 1.452(2)
C2 H1 0.941(18)
C4 C9 1.397(2)
C4 C5 1.402(2)
C5 C6 1.396(2)
C6 C7 1.373(3)
C6 H2 0.98(2)
C7 C8 1.388(3)
C7 H3 1.01(2)
C8 C9 1.374(3)
C8 H4 0.91(2)
C9 H5 0.92(2)
C10 C15 1.392(2)
C10 C11 1.392(2)
C11 C12 1.384(2)
C11 H6 0.95(2)
C12 C13 1.384(3)
C12 H7 0.97(2)
C13 C14 1.377(3)
C13 H8 0.95(2)
C14 C15 1.381(2)
C14 H9 0.93(2)
C15 H10 0.96(2)
C16 H11 0.92(2)
C16 H12 0.89(2)
C16 H13 1.01(3)

loop_
_geom_torsion_atom_site_label_1
_geom_torsion_atom_site_label_2
_geom_torsion_atom_site_label_3
_geom_torsion_atom_site_label_4
_geom_torsion
O1 S1 C1 C2 162.20(13)
C16 S1 C1 C2 -87.89(15)
O1 S1 C1 C10 -11.49(13)
C16 S1 C1 C10 98.43(13)
C10 C1 C2 C3 179.84(14)
S1 C1 C2 C3 6.4(2)
C4 N1 C3 C2 177.98(14)
C4 N1 C3 S2 0.69(17)
C1 C2 C3 N1 8.7(3)
C1 C2 C3 S2 -174.10(13)
C5 S2 C3 N1 -0.60(13)
C5 S2 C3 C2 -178.08(13)
C3 N1 C4 C9 -179.66(16)
C3 N1 C4 C5 -0.44(19)
N1 C4 C5 C6 -179.29(15)
C9 C4 C5 C6 0.0(2)
N1 C4 C5 S2 -0.01(17)
C9 C4 C5 S2 179.26(13)
C3 S2 C5 C6 179.52(16)
C3 S2 C5 C4 0.31(11)
C4 C5 C6 C7 0.3(3)
S2 C5 C6 C7 -178.85(14)
C5 C6 C7 C8 -0.2(3)
C6 C7 C8 C9 -0.2(3)
C7 C8 C9 C4 0.5(3)
N1 C4 C9 C8 178.84(17)
C5 C4 C9 C8 -0.3(3)
C2 C1 C10 C15 -43.2(2)
S1 C1 C10 C15 130.45(13)
C2 C1 C10 C11 135.22(16)
S1 C1 C10 C11 -51.13(17)
C15 C10 C11 C12 1.9(2)
C1 C10 C11 C12 -176.57(13)
C10 C11 C12 C13 -1.5(2)
C11 C12 C13 C14 0.3(3)
C12 C13 C14 C15 0.6(3)
C13 C14 C15 C10 -0.2(3)
C11 C10 C15 C14 -1.0(2)
C1 C10 C15 C14 177.42(15)
